data_7019967
loop_
_publ_author_name
'Kan, Wei-Qiu'
'Yang, Jin'
'Liu, Ying-Ying'
'Ma, Jian-Fang'

_publ_section_title
;
 Inorganic-organic hybrid compounds based on octamolybdates and
 multidentate N-donor ligand: syntheses, structures, photoluminescence and
 photocatalysis.
;
_journal_issue 36
_journal_name_full 'Dalton transactions (Cambridge, England : 2003)'
_journal_page_first 11062
_journal_page_last 11073
_journal_paper_doi 10.1039/c2dt30755c
_journal_volume 41
_journal_year 2012
_chemical_formula_moiety 'C15 H16 Cu Mo4 N8 O15'
_chemical_formula_sum 'C15 H16 Cu Mo4 N8 O15'
_chemical_formula_weight 995.66
_chemical_name_systematic
;
?
;
_space_group_IT_number 14
_symmetry_cell_setting monoclinic
_symmetry_space_group_name_Hall '-P 2yn'
_symmetry_space_group_name_H-M 'P 1 21/n 1'
_atom_sites_solution_hydrogens geom
_atom_sites_solution_primary direct
_atom_sites_solution_secondary difmap
_audit_creation_method SHELXL-97
_cell_angle_alpha 90
_cell_angle_beta 97.586(5)
_cell_angle_gamma 90
_cell_formula_units_Z 4
_cell_length_a 9.864(5)
_cell_length_b 14.652(5)
_cell_length_c 18.636(5)
_cell_measurement_reflns_used 3975
_cell_measurement_temperature 293(2)
_cell_measurement_theta_max 29.1245
_cell_measurement_theta_min 3.2213
_cell_volume 2669.8(18)
_computing_cell_refinement CrysAlis
_computing_data_collection 'CrysAlis (Oxford Diffraction, 2006)'
_computing_data_reduction CrysAlis
_computing_structure_refinement 'SHELXL-97 (Sheldrick, 2008)'
_computing_structure_solution 'SHELXL-97 (Sheldrick, 2008)'
_diffrn_ambient_temperature 293(2)
_diffrn_detector_area_resol_mean 10.0
_diffrn_measured_fraction_theta_full 0.994
_diffrn_measured_fraction_theta_max 0.994
_diffrn_measurement_device_type 'Oxford Diffraction Gemini R Ultra'
_diffrn_measurement_method '\w scan'
_diffrn_radiation_monochromator graphite
_diffrn_radiation_source 'fine-focus sealed tube'
_diffrn_radiation_type MoK\a
_diffrn_radiation_wavelength 0.71069
_diffrn_reflns_av_R_equivalents 0.0343
_diffrn_reflns_av_sigmaI/netI 0.0487
_diffrn_reflns_limit_h_max 11
_diffrn_reflns_limit_h_min -9
_diffrn_reflns_limit_k_max 17
_diffrn_reflns_limit_k_min -14
_diffrn_reflns_limit_l_max 22
_diffrn_reflns_limit_l_min -20
_diffrn_reflns_number 10590
_diffrn_reflns_theta_full 25.35
_diffrn_reflns_theta_max 25.35
_diffrn_reflns_theta_min 3.47
_exptl_absorpt_coefficient_mu 2.698
_exptl_absorpt_correction_T_max 0.6145
_exptl_absorpt_correction_T_min 0.5758
_exptl_absorpt_correction_type multi-scan
_exptl_absorpt_process_details
;
CrysAlis (Oxford Diffraction, 2006)
;
_exptl_crystal_colour blue
_exptl_crystal_density_diffrn 2.477
_exptl_crystal_density_method 'not measured'
_exptl_crystal_description block
_exptl_crystal_F_000 1916
_exptl_crystal_size_max 0.23
_exptl_crystal_size_mid 0.22
_exptl_crystal_size_min 0.20
_refine_diff_density_max 0.738
_refine_diff_density_min -0.602
_refine_diff_density_rms 0.121
_refine_ls_extinction_method none
_refine_ls_goodness_of_fit_ref 1.019
_refine_ls_hydrogen_treatment constr
_refine_ls_matrix_type full
_refine_ls_number_parameters 388
_refine_ls_number_reflns 4862
_refine_ls_number_restraints 0
_refine_ls_restrained_S_all 1.019
_refine_ls_R_factor_all 0.0434
_refine_ls_R_factor_gt 0.0308
_refine_ls_shift/su_max 0.001
_refine_ls_shift/su_mean 0.000
_refine_ls_structure_factor_coef Fsqd
_refine_ls_weighting_details 'calc w=1/[\s^2^(Fo^2^)+(0.0221P)^2^+0.4106P] where P=(Fo^2^+2Fc^2^)/3'
_refine_ls_weighting_scheme calc
_refine_ls_wR_factor_gt 0.0624
_refine_ls_wR_factor_ref 0.0677
_reflns_number_gt 3948
_reflns_number_total 4862
_reflns_threshold_expression >2\s(I)
_cod_data_source_file c2dt30755c.txt
_cod_data_source_block compound-2
_cod_original_sg_symbol_H-M p21/n
_cod_database_code 7019967

loop_
_symmetry_equiv_pos_as_xyz
'x, y, z'
'-x+1/2, y+1/2, -z+1/2'
'-x, -y, -z'
'x-1/2, -y-1/2, z-1/2'

loop_
_atom_site_label
_atom_site_type_symbol
_atom_site_fract_x
_atom_site_fract_y
_atom_site_fract_z
_atom_site_U_iso_or_equiv
_atom_site_adp_type
_atom_site_occupancy
_atom_site_symmetry_multiplicity
_atom_site_calc_flag
_atom_site_refinement_flags
Cu1 Cu 0.39309(5) 0.37340(4) -0.17252(3) 0.02011(14) Uani 1 1 d .
Mo1 Mo 0.42339(3) 0.11963(2) -0.12322(2) 0.01381(10) Uani 1 1 d .
Mo2 Mo 0.40747(3) -0.09274(2) -0.04097(2) 0.01380(10) Uani 1 1 d .
Mo3 Mo 0.18706(4) -0.11036(2) 0.07550(2) 0.01751(10) Uani 1 1 d .
Mo4 Mo -0.18956(3) -0.08904(2) 0.01761(2) 0.01549(10) Uani 1 1 d .
C1 C 0.1089(4) 0.4183(3) -0.2229(2) 0.0216(10) Uani 1 1 d .
H1 H 0.1317 0.4796 -0.2263 0.026 Uiso 1 1 calc R
C2 C 0.1133(5) 0.2770(3) -0.2001(3) 0.0312(12) Uani 1 1 d .
H2 H 0.1453 0.2202 -0.1832 0.037 Uiso 1 1 calc R
C3 C -0.1366(4) 0.4307(3) -0.2717(3) 0.0227(10) Uani 1 1 d .
H3A H -0.1745 0.4048 -0.3180 0.027 Uiso 1 1 calc R
H3B H -0.1173 0.4948 -0.2787 0.027 Uiso 1 1 calc R
C4 C -0.3532(4) 0.3772(3) -0.2220(2) 0.0186(10) Uani 1 1 d .
C5 C -0.4334(4) 0.3243(3) -0.2796(3) 0.0203(10) Uani 1 1 d .
C6 C -0.3863(5) 0.2855(3) -0.3381(3) 0.0316(12) Uani 1 1 d .
H6 H -0.2946 0.2905 -0.3444 0.038 Uiso 1 1 calc R
C7 C -0.4774(5) 0.2385(3) -0.3883(3) 0.0337(12) Uani 1 1 d .
H7 H -0.4482 0.2122 -0.4290 0.040 Uiso 1 1 calc R
C8 C -0.6103(5) 0.2318(3) -0.3765(3) 0.0343(12) Uani 1 1 d .
H8 H -0.6738 0.2015 -0.4095 0.041 Uiso 1 1 calc R
C9 C -0.6494(5) 0.2700(3) -0.3157(3) 0.0283(11) Uani 1 1 d .
H9 H -0.7401 0.2641 -0.3078 0.034 Uiso 1 1 calc R
C10 C -0.3043(4) 0.4421(3) -0.1188(3) 0.0210(10) Uani 1 1 d .
C11 C -0.3130(4) 0.4772(3) -0.0465(3) 0.0206(10) Uani 1 1 d .
C12 C -0.3596(4) 0.4245(3) 0.0072(3) 0.0231(11) Uani 1 1 d .
H12 H -0.3782 0.3628 -0.0003 0.028 Uiso 1 1 calc R
C13 C -0.3779(4) 0.4656(3) 0.0719(3) 0.0226(10) Uani 1 1 d .
H13 H -0.4093 0.4303 0.1078 0.027 Uiso 1 1 calc R
C14 C -0.3016(5) 0.6036(3) 0.0343(3) 0.0275(11) Uani 1 1 d .
H14 H -0.2808 0.6647 0.0437 0.033 Uiso 1 1 calc R
C15 C -0.2792(5) 0.5677(3) -0.0309(3) 0.0275(11) Uani 1 1 d .
H15 H -0.2417 0.6035 -0.0645 0.033 Uiso 1 1 calc R
N1 N 0.1931(3) 0.3528(2) -0.1971(2) 0.0205(8) Uani 1 1 d .
N2 N -0.0132(4) 0.2920(3) -0.2291(2) 0.0324(10) Uani 1 1 d .
N3 N -0.0124(3) 0.3828(2) -0.2428(2) 0.0181(8) Uani 1 1 d .
N4 N -0.2324(3) 0.4204(2) -0.2193(2) 0.0206(8) Uani 1 1 d .
N5 N -0.1995(3) 0.4612(2) -0.1537(2) 0.0229(9) Uani 1 1 d .
N6 N -0.4023(3) 0.3917(2) -0.1593(2) 0.0176(8) Uani 1 1 d .
N7 N -0.5636(3) 0.3154(2) -0.2669(2) 0.0194(8) Uani 1 1 d .
N8 N -0.3523(3) 0.5542(2) 0.0851(2) 0.0205(9) Uani 1 1 d .
O1 O 0.4165(3) 0.23605(18) -0.11155(16) 0.0197(7) Uani 1 1 d .
O2 O 0.4442(3) 0.10733(19) -0.21220(16) 0.0224(7) Uani 1 1 d .
O3 O 0.4082(3) 0.07052(18) -0.01183(15) 0.0144(6) Uani 1 1 d .
O4 O 0.4344(3) -0.04046(18) -0.12208(16) 0.0195(7) Uani 1 1 d .
O5 O 0.4127(3) -0.20573(19) -0.05874(18) 0.0256(7) Uani 1 1 d .
O6 O 0.3902(3) -0.10143(18) 0.07312(16) 0.0174(6) Uani 1 1 d .
O7 O 0.2236(3) -0.06750(18) -0.03523(16) 0.0178(7) Uani 1 1 d .
O8 O 0.2000(3) 0.04211(19) 0.07056(16) 0.0210(7) Uani 1 1 d .
O9 O 0.2012(3) -0.1050(2) 0.16721(18) 0.0327(8) Uani 1 1 d .
O10 O 0.1714(3) -0.2223(2) 0.05564(19) 0.0313(8) Uani 1 1 d .
O11 O -0.0070(3) -0.0790(2) 0.05030(17) 0.0249(8) Uani 1 1 d .
O12 O -0.2375(3) -0.09206(18) 0.12086(16) 0.0172(7) Uani 1 1 d .
O13 O -0.2077(3) -0.20150(19) -0.00052(18) 0.0260(8) Uani 1 1 d .
O1W O 0.3815(4) 0.5171(2) -0.2456(2) 0.0478(10) Uani 1 1 d .
H1A H 0.3429 0.5540 -0.2753 0.072 Uiso 1 1 d R
H1B H 0.4395 0.5448 -0.2156 0.072 Uiso 1 1 d R
O2W O 0.1090(4) -0.1259(3) 0.3022(2) 0.0614(12) Uani 1 1 d .
H2A H 0.1445 -0.1072 0.2650 0.092 Uiso 1 1 d R
H2B H 0.0748 -0.1789 0.2904 0.092 Uiso 1 1 d R

loop_
_atom_site_aniso_label
_atom_site_aniso_U_11
_atom_site_aniso_U_22
_atom_site_aniso_U_33
_atom_site_aniso_U_23
_atom_site_aniso_U_13
_atom_site_aniso_U_12
Cu1 0.0121(3) 0.0274(3) 0.0213(3) -0.0031(2) 0.0038(2) -0.0009(2)
Mo1 0.01075(19) 0.01551(19) 0.0154(2) 0.00281(15) 0.00270(15) 0.00068(15)
Mo2 0.01042(19) 0.01501(19) 0.0159(2) 0.00068(15) 0.00167(15) -0.00076(15)
Mo3 0.01036(19) 0.0215(2) 0.0211(2) 0.00578(16) 0.00355(16) -0.00070(16)
Mo4 0.00946(19) 0.0172(2) 0.0205(2) 0.00309(16) 0.00468(16) 0.00042(15)
C1 0.018(2) 0.024(2) 0.025(3) 0.001(2) 0.009(2) -0.003(2)
C2 0.024(3) 0.023(3) 0.045(4) 0.005(2) 0.000(2) -0.002(2)
C3 0.015(2) 0.031(3) 0.023(3) 0.004(2) 0.006(2) -0.002(2)
C4 0.014(2) 0.021(2) 0.022(3) 0.0019(19) 0.0063(19) 0.0054(19)
C5 0.016(2) 0.019(2) 0.025(3) 0.0039(19) 0.003(2) 0.0014(19)
C6 0.022(3) 0.037(3) 0.038(3) -0.007(2) 0.011(2) -0.007(2)
C7 0.034(3) 0.039(3) 0.030(3) -0.011(2) 0.013(2) -0.004(2)
C8 0.031(3) 0.040(3) 0.031(3) -0.005(2) 0.001(2) -0.006(2)
C9 0.020(2) 0.038(3) 0.027(3) -0.006(2) 0.004(2) -0.004(2)
C10 0.016(2) 0.021(2) 0.026(3) -0.001(2) 0.002(2) 0.005(2)
C11 0.010(2) 0.028(3) 0.025(3) -0.004(2) 0.0050(19) 0.0006(19)
C12 0.019(2) 0.017(2) 0.033(3) -0.002(2) 0.002(2) 0.003(2)
C13 0.018(2) 0.022(2) 0.029(3) 0.004(2) 0.006(2) 0.0013(19)
C14 0.030(3) 0.024(2) 0.031(3) -0.006(2) 0.011(2) -0.014(2)
C15 0.028(3) 0.029(3) 0.028(3) -0.002(2) 0.011(2) -0.010(2)
N1 0.0122(18) 0.029(2) 0.021(2) 0.0000(17) 0.0025(16) 0.0018(17)
N2 0.021(2) 0.024(2) 0.051(3) 0.007(2) 0.0014(19) -0.0013(18)
N3 0.0108(18) 0.0197(19) 0.024(2) -0.0009(16) 0.0020(16) 0.0001(16)
N4 0.0133(19) 0.027(2) 0.022(2) 0.0004(17) 0.0039(16) -0.0031(16)
N5 0.0154(19) 0.032(2) 0.022(2) -0.0072(18) 0.0040(17) -0.0049(17)
N6 0.0133(18) 0.0209(19) 0.019(2) -0.0001(16) 0.0043(16) -0.0015(16)
N7 0.0169(19) 0.024(2) 0.018(2) -0.0006(16) 0.0029(16) 0.0003(16)
N8 0.0163(19) 0.021(2) 0.025(2) -0.0012(16) 0.0039(17) -0.0003(16)
O1 0.0165(16) 0.0196(15) 0.0235(19) 0.0034(13) 0.0047(13) 0.0007(13)
O2 0.0298(18) 0.0222(16) 0.0160(18) 0.0013(13) 0.0065(14) 0.0013(14)
O3 0.0096(14) 0.0159(14) 0.0176(17) 0.0017(12) 0.0017(12) -0.0010(12)
O4 0.0216(16) 0.0209(15) 0.0165(18) -0.0003(13) 0.0049(13) 0.0022(13)
O5 0.0271(17) 0.0167(15) 0.032(2) -0.0003(14) 0.0001(15) -0.0012(14)
O6 0.0099(14) 0.0227(15) 0.0188(18) 0.0029(13) -0.0004(12) -0.0021(12)
O7 0.0119(15) 0.0193(15) 0.0225(19) 0.0033(13) 0.0026(13) -0.0005(13)
O8 0.0155(15) 0.0260(16) 0.0223(19) 0.0022(13) 0.0054(13) -0.0011(13)
O9 0.0270(18) 0.049(2) 0.022(2) 0.0062(16) 0.0024(15) -0.0031(16)
O10 0.0286(18) 0.0223(17) 0.043(2) 0.0048(15) 0.0060(16) -0.0039(15)
O11 0.0117(15) 0.0309(18) 0.032(2) 0.0100(15) 0.0010(14) 0.0009(14)
O12 0.0129(15) 0.0213(15) 0.0172(18) 0.0021(12) 0.0008(12) -0.0002(12)
O13 0.0259(17) 0.0190(16) 0.036(2) 0.0026(14) 0.0143(15) 0.0009(14)
O1W 0.055(2) 0.046(2) 0.038(3) 0.0145(18) -0.0096(19) 0.0057(19)
O2W 0.072(3) 0.058(3) 0.054(3) -0.012(2) 0.011(2) -0.006(2)

loop_
_atom_type_symbol
_atom_type_description
_atom_type_scat_dispersion_real
_atom_type_scat_dispersion_imag
_atom_type_scat_source
C C 0.0033 0.0016 'International Tables Vol C Tables 4.2.6.8 and 6.1.1.4'
H H 0.0000 0.0000 'International Tables Vol C Tables 4.2.6.8 and 6.1.1.4'
N N 0.0061 0.0033 'International Tables Vol C Tables 4.2.6.8 and 6.1.1.4'
O O 0.0106 0.0060 'International Tables Vol C Tables 4.2.6.8 and 6.1.1.4'
Cu Cu 0.3201 1.2651 'International Tables Vol C Tables 4.2.6.8 and 6.1.1.4'
Mo Mo -1.6832 0.6857 'International Tables Vol C Tables 4.2.6.8 and 6.1.1.4'

loop_
_geom_angle_atom_site_label_1
_geom_angle_atom_site_label_2
_geom_angle_atom_site_label_3
_geom_angle
_geom_angle_site_symmetry_1
_geom_angle_site_symmetry_3
N1 Cu1 N6 173.61(15) . 1_655
N1 Cu1 N8 88.17(14) . 3_565
N6 Cu1 N8 97.69(14) 1_655 3_565
N1 Cu1 N7 93.01(14) . 1_655
N6 Cu1 N7 80.87(14) 1_655 1_655
N8 Cu1 N7 172.99(14) 3_565 1_655
N1 Cu1 O1 90.74(13) . .
N6 Cu1 O1 91.31(12) 1_655 .
N8 Cu1 O1 94.48(13) 3_565 .
N7 Cu1 O1 92.41(12) 1_655 .
O2 Mo1 O1 103.84(14) . .
O2 Mo1 O12 104.03(14) . 3
O1 Mo1 O12 98.89(12) . 3
O2 Mo1 O6 102.82(13) . 3_655
O1 Mo1 O6 97.15(12) . 3_655
O12 Mo1 O6 144.24(12) 3 3_655
O2 Mo1 O3 154.88(12) . .
O1 Mo1 O3 101.20(12) . .
O12 Mo1 O3 73.91(11) 3 .
O6 Mo1 O3 71.73(11) 3_655 .
O2 Mo1 O4 83.80(12) . .
O1 Mo1 O4 172.26(12) . .
O12 Mo1 O4 80.20(11) 3 .
O6 Mo1 O4 79.68(10) 3_655 .
O3 Mo1 O4 71.13(10) . .
O5 Mo2 O4 104.36(14) . .
O5 Mo2 O7 105.07(13) . .
O4 Mo2 O7 102.87(13) . .
O5 Mo2 O3 102.07(13) . 3_655
O4 Mo2 O3 97.09(13) . 3_655
O7 Mo2 O3 140.82(13) . 3_655
O5 Mo2 O6 98.25(13) . .
O4 Mo2 O6 156.82(12) . .
O7 Mo2 O6 75.63(11) . .
O3 Mo2 O6 72.93(11) 3_655 .
O5 Mo2 O3 177.74(12) . .
O4 Mo2 O3 76.55(11) . .
O7 Mo2 O3 76.63(10) . .
O3 Mo2 O3 75.73(11) 3_655 .
O6 Mo2 O3 80.67(10) . .
O10 Mo3 O9 105.04(16) . .
O10 Mo3 O11 96.70(14) . .
O9 Mo3 O11 100.24(14) . .
O10 Mo3 O6 96.97(13) . .
O9 Mo3 O6 93.98(14) . .
O11 Mo3 O6 156.99(12) . .
O10 Mo3 O7 95.30(14) . .
O9 Mo3 O7 156.32(13) . .
O11 Mo3 O7 89.11(11) . .
O6 Mo3 O7 71.25(11) . .
O10 Mo3 O8 165.09(14) . .
O9 Mo3 O8 89.85(14) . .
O11 Mo3 O8 79.40(11) . .
O6 Mo3 O8 82.65(10) . .
O7 Mo3 O8 70.39(10) . .
O13 Mo4 O8 101.64(15) . 3
O13 Mo4 O11 102.63(14) . .
O8 Mo4 O11 102.24(13) 3 .
O13 Mo4 O12 97.82(13) . .
O8 Mo4 O12 152.90(12) 3 .
O11 Mo4 O12 91.60(13) . .
O13 Mo4 O3 91.96(12) . 3
O8 Mo4 O3 88.26(11) 3 3
O11 Mo4 O3 159.74(13) . 3
O12 Mo4 O3 72.31(11) . 3
O13 Mo4 O7 165.74(12) . 3
O8 Mo4 O7 76.03(12) 3 3
O11 Mo4 O7 91.60(11) . 3
O12 Mo4 O7 80.45(10) . 3
O3 Mo4 O7 73.98(10) 3 3
N3 C1 N1 108.8(4) . .
N3 C1 H1 125.6 . .
N1 C1 H1 125.6 . .
N2 C2 N1 113.2(4) . .
N2 C2 H2 123.4 . .
N1 C2 H2 123.4 . .
N3 C3 N4 106.9(4) . .
N3 C3 H3A 110.3 . .
N4 C3 H3A 110.3 . .
N3 C3 H3B 110.3 . .
N4 C3 H3B 110.3 . .
H3A C3 H3B 108.6 . .
N6 C4 N4 108.2(4) . .
N6 C4 C5 120.0(4) . .
N4 C4 C5 131.8(4) . .
N7 C5 C6 122.4(4) . .
N7 C5 C4 111.0(4) . .
C6 C5 C4 126.6(4) . .
C5 C6 C7 119.0(4) . .
C5 C6 H6 120.5 . .
C7 C6 H6 120.5 . .
C8 C7 C6 118.6(5) . .
C8 C7 H7 120.7 . .
C6 C7 H7 120.7 . .
C7 C8 C9 119.2(5) . .
C7 C8 H8 120.4 . .
C9 C8 H8 120.4 . .
N7 C9 C8 123.2(4) . .
N7 C9 H9 118.4 . .
C8 C9 H9 118.4 . .
N5 C10 N6 112.6(4) . .
N5 C10 C11 121.8(4) . .
N6 C10 C11 125.5(4) . .
C12 C11 C15 118.3(4) . .
C12 C11 C10 122.4(4) . .
C15 C11 C10 119.2(4) . .
C13 C12 C11 118.7(4) . .
C13 C12 H12 120.6 . .
C11 C12 H12 120.6 . .
N8 C13 C12 122.7(4) . .
N8 C13 H13 118.6 . .
C12 C13 H13 118.6 . .
N8 C14 C15 122.6(4) . .
N8 C14 H14 118.7 . .
C15 C14 H14 118.7 . .
C14 C15 C11 119.3(4) . .
C14 C15 H15 120.3 . .
C11 C15 H15 120.3 . .
C1 N1 C2 104.3(4) . .
C1 N1 Cu1 122.2(3) . .
C2 N1 Cu1 133.2(3) . .
C2 N2 N3 102.3(4) . .
C1 N3 N2 111.3(3) . .
C1 N3 C3 127.3(4) . .
N2 N3 C3 121.3(3) . .
C4 N4 N5 110.3(4) . .
C4 N4 C3 132.4(4) . .
N5 N4 C3 117.3(3) . .
C10 N5 N4 103.9(3) . .
C4 N6 C10 104.9(3) . .
C4 N6 Cu1 110.1(3) . 1_455
C10 N6 Cu1 139.8(3) . 1_455
C9 N7 C5 117.6(4) . .
C9 N7 Cu1 127.4(3) . 1_455
C5 N7 Cu1 115.1(3) . 1_455
C13 N8 C14 118.2(4) . .
C13 N8 Cu1 127.0(3) . 3_565
C14 N8 Cu1 114.7(3) . 3_565
Mo1 O1 Cu1 143.58(17) . .
Mo2 O3 Mo4 148.21(15) 3_655 3
Mo2 O3 Mo1 103.94(11) 3_655 .
Mo4 O3 Mo1 95.89(11) 3 .
Mo2 O3 Mo2 104.27(11) 3_655 .
Mo4 O3 Mo2 97.90(10) 3 .
Mo1 O3 Mo2 96.18(10) . .
Mo2 O4 Mo1 115.71(14) . .
Mo1 O6 Mo3 148.30(16) 3_655 .
Mo1 O6 Mo2 106.56(12) 3_655 .
Mo3 O6 Mo2 103.51(12) . .
Mo2 O7 Mo3 105.90(13) . .
Mo2 O7 Mo4 111.07(12) . 3
Mo3 O7 Mo4 95.85(11) . 3
Mo4 O8 Mo3 115.37(15) 3 .
Mo4 O11 Mo3 161.15(18) . .
Mo1 O12 Mo4 111.95(14) 3 .
H1A O1W H1B 109.8 . .
H2A O2W H2B 105.5 . .

loop_
_geom_bond_atom_site_label_1
_geom_bond_atom_site_label_2
_geom_bond_distance
_geom_bond_site_symmetry_2
Cu1 N1 1.988(3) .
Cu1 N6 2.018(3) 1_655
Cu1 N8 2.029(4) 3_565
Cu1 N7 2.048(4) 1_655
Cu1 O1 2.308(3) .
Mo1 O2 1.707(3) .
Mo1 O1 1.722(3) .
Mo1 O12 1.884(3) 3
Mo1 O6 1.967(3) 3_655
Mo1 O3 2.221(3) .
Mo1 O4 2.348(3) .
Mo2 O5 1.690(3) .
Mo2 O4 1.746(3) .
Mo2 O7 1.868(3) .
Mo2 O3 1.977(3) 3_655
Mo2 O6 2.159(3) .
Mo2 O3 2.453(3) .
Mo3 O10 1.684(3) .
Mo3 O9 1.698(3) .
Mo3 O11 1.964(3) .
Mo3 O6 2.014(3) .
Mo3 O7 2.231(3) .
Mo3 O8 2.240(3) .
Mo4 O13 1.687(3) .
Mo4 O8 1.772(3) 3
Mo4 O11 1.829(3) .
Mo4 O12 2.042(3) .
Mo4 O3 2.162(3) 3
Mo4 O7 2.347(3) 3
C1 N3 1.313(5) .
C1 N1 1.317(5) .
C1 H1 0.9300 .
C2 N2 1.312(6) .
C2 N1 1.358(6) .
C2 H2 0.9300 .
C3 N3 1.453(5) .
C3 N4 1.454(5) .
C3 H3A 0.9700 .
C3 H3B 0.9700 .
C4 N6 1.340(5) .
C4 N4 1.344(5) .
C4 C5 1.467(6) .
C5 N7 1.344(5) .
C5 C6 1.365(6) .
C6 C7 1.391(7) .
C6 H6 0.9300 .
C7 C8 1.361(6) .
C7 H7 0.9300 .
C8 C9 1.365(7) .
C8 H8 0.9300 .
C9 N7 1.335(6) .
C9 H9 0.9300 .
C10 N5 1.323(5) .
C10 N6 1.363(5) .
C10 C11 1.456(6) .
C11 C12 1.388(6) .
C11 C15 1.389(6) .
C12 C13 1.380(6) .
C12 H12 0.9300 .
C13 N8 1.338(5) .
C13 H13 0.9300 .
C14 N8 1.340(6) .
C14 C15 1.368(6) .
C14 H14 0.9300 .
C15 H15 0.9300 .
N2 N3 1.355(5) .
N4 N5 1.360(5) .
N6 Cu1 2.018(3) 1_455
N7 Cu1 2.048(4) 1_455
N8 Cu1 2.029(4) 3_565
O3 Mo2 1.977(3) 3_655
O3 Mo4 2.162(3) 3
O6 Mo1 1.967(3) 3_655
O7 Mo4 2.347(3) 3
O8 Mo4 1.772(3) 3
O12 Mo1 1.884(3) 3
O1W H1A 0.8301 .
O1W H1B 0.8477 .
O2W H2A 0.8624 .
O2W H2B 0.8624 .

loop_
_geom_hbond_atom_site_label_D
_geom_hbond_atom_site_label_H
_geom_hbond_atom_site_label_A
_geom_hbond_distance_DH
_geom_hbond_distance_HA
_geom_hbond_distance_DA
_geom_hbond_angle_DHA
_geom_hbond_site_symmetry_A
O1W H1A O12 0.83 2.07 2.829(5) 152.3 4_665
O1W H1B O2W 0.85 2.04 2.800(6) 148.4 4_665
O2W H2B N2 0.86 2.06 2.886(6) 160.5 3

loop_
_geom_torsion_atom_site_label_1
_geom_torsion_atom_site_label_2
_geom_torsion_atom_site_label_3
_geom_torsion_atom_site_label_4
_geom_torsion
_geom_torsion_site_symmetry_1
_geom_torsion_site_symmetry_4
N6 C4 C5 N7 14.8(5) . .
N4 C4 C5 N7 -162.5(4) . .
N6 C4 C5 C6 -163.3(5) . .
N4 C4 C5 C6 19.3(8) . .
N7 C5 C6 C7 3.0(7) . .
C4 C5 C6 C7 -179.1(4) . .
C5 C6 C7 C8 -0.9(7) . .
C6 C7 C8 C9 -1.0(8) . .
C7 C8 C9 N7 1.0(8) . .
N5 C10 C11 C12 -139.4(4) . .
N6 C10 C11 C12 44.4(7) . .
N5 C10 C11 C15 43.4(6) . .
N6 C10 C11 C15 -132.8(4) . .
C15 C11 C12 C13 3.8(6) . .
C10 C11 C12 C13 -173.5(4) . .
C11 C12 C13 N8 -0.1(7) . .
N8 C14 C15 C11 1.7(7) . .
C12 C11 C15 C14 -4.5(7) . .
C10 C11 C15 C14 172.8(4) . .
N3 C1 N1 C2 -2.5(5) . .
N3 C1 N1 Cu1 171.9(3) . .
N2 C2 N1 C1 2.8(6) . .
N2 C2 N1 Cu1 -170.7(3) . .
N8 Cu1 N1 C1 72.6(4) 3_565 .
N7 Cu1 N1 C1 -100.5(4) 1_655 .
O1 Cu1 N1 C1 167.0(3) . .
N8 Cu1 N1 C2 -115.0(5) 3_565 .
N7 Cu1 N1 C2 71.9(5) 1_655 .
O1 Cu1 N1 C2 -20.5(5) . .
N1 C2 N2 N3 -1.8(6) . .
N1 C1 N3 N2 1.5(5) . .
N1 C1 N3 C3 177.6(4) . .
C2 N2 N3 C1 0.2(5) . .
C2 N2 N3 C3 -176.2(4) . .
N4 C3 N3 C1 -115.2(5) . .
N4 C3 N3 N2 60.6(5) . .
N6 C4 N4 N5 1.9(5) . .
C5 C4 N4 N5 179.5(4) . .
N6 C4 N4 C3 -177.7(4) . .
C5 C4 N4 C3 -0.1(8) . .
N3 C3 N4 C4 -114.2(5) . .
N3 C3 N4 N5 66.2(5) . .
N6 C10 N5 N4 -0.5(5) . .
C11 C10 N5 N4 -177.1(4) . .
C4 N4 N5 C10 -0.9(5) . .
C3 N4 N5 C10 178.8(4) . .
N4 C4 N6 C10 -2.1(4) . .
C5 C4 N6 C10 180.0(4) . .
N4 C4 N6 Cu1 158.0(3) . 1_455
C5 C4 N6 Cu1 -20.0(5) . 1_455
N5 C10 N6 C4 1.6(5) . .
C11 C10 N6 C4 178.1(4) . .
N5 C10 N6 Cu1 -148.6(4) . 1_455
C11 C10 N6 Cu1 27.9(7) . 1_455
C8 C9 N7 C5 0.9(7) . .
C8 C9 N7 Cu1 -178.5(4) . 1_455
C6 C5 N7 C9 -2.9(6) . .
C4 C5 N7 C9 178.8(4) . .
C6 C5 N7 Cu1 176.6(4) . 1_455
C4 C5 N7 Cu1 -1.7(4) . 1_455
C12 C13 N8 C14 -2.8(6) . .
C12 C13 N8 Cu1 173.0(3) . 3_565
C15 C14 N8 C13 2.0(7) . .
C15 C14 N8 Cu1 -174.3(4) . 3_565
O2 Mo1 O1 Cu1 13.0(3) . .
O12 Mo1 O1 Cu1 -93.9(2) 3 .
O6 Mo1 O1 Cu1 118.2(2) 3_655 .
O3 Mo1 O1 Cu1 -169.1(2) . .
N1 Cu1 O1 Mo1 76.9(3) . .
N6 Cu1 O1 Mo1 -97.1(3) 1_655 .
N8 Cu1 O1 Mo1 165.1(3) 3_565 .
N7 Cu1 O1 Mo1 -16.2(3) 1_655 .
O2 Mo1 O3 Mo2 98.7(3) . 3_655
O1 Mo1 O3 Mo2 -76.42(14) . 3_655
O12 Mo1 O3 Mo2 -172.55(14) 3 3_655
O6 Mo1 O3 Mo2 17.50(11) 3_655 3_655
O4 Mo1 O3 Mo2 102.53(13) . 3_655
O2 Mo1 O3 Mo4 -106.4(3) . 3
O1 Mo1 O3 Mo4 78.54(12) . 3
O12 Mo1 O3 Mo4 -17.59(10) 3 3
O6 Mo1 O3 Mo4 172.46(13) 3_655 3
O4 Mo1 O3 Mo4 -102.50(11) . 3
O2 Mo1 O3 Mo2 -7.7(3) . .
O1 Mo1 O3 Mo2 177.18(10) . .
O12 Mo1 O3 Mo2 81.05(11) 3 .
O6 Mo1 O3 Mo2 -88.90(11) 3_655 .
O4 Mo1 O3 Mo2 -3.86(9) . .
O4 Mo2 O3 Mo2 -101.06(14) . 3_655
O7 Mo2 O3 Mo2 151.95(15) . 3_655
O3 Mo2 O3 Mo2 0.0 3_655 3_655
O6 Mo2 O3 Mo2 74.63(12) . 3_655
O4 Mo2 O3 Mo4 101.91(13) . 3
O7 Mo2 O3 Mo4 -5.08(11) . 3
O3 Mo2 O3 Mo4 -157.03(18) 3_655 3
O6 Mo2 O3 Mo4 -82.40(11) . 3
O4 Mo2 O3 Mo1 5.06(11) . .
O7 Mo2 O3 Mo1 -101.93(12) . .
O3 Mo2 O3 Mo1 106.12(13) 3_655 .
O6 Mo2 O3 Mo1 -179.26(11) . .
O5 Mo2 O4 Mo1 176.85(14) . .
O7 Mo2 O4 Mo1 67.35(16) . .
O3 Mo2 O4 Mo1 -78.71(15) 3_655 .
O6 Mo2 O4 Mo1 -16.2(4) . .
O3 Mo2 O4 Mo1 -5.28(12) . .
O2 Mo1 O4 Mo2 -175.66(17) . .
O12 Mo1 O4 Mo2 -70.22(16) 3 .
O6 Mo1 O4 Mo2 80.06(16) 3_655 .
O3 Mo1 O4 Mo2 6.00(13) . .
O10 Mo3 O6 Mo1 -81.4(3) . 3_655
O9 Mo3 O6 Mo1 24.3(3) . 3_655
O11 Mo3 O6 Mo1 152.5(3) . 3_655
O7 Mo3 O6 Mo1 -174.7(3) . 3_655
O8 Mo3 O6 Mo1 113.6(3) . 3_655
O10 Mo3 O6 Mo2 79.84(15) . .
O9 Mo3 O6 Mo2 -174.47(14) . .
O11 Mo3 O6 Mo2 -46.2(4) . .
O7 Mo3 O6 Mo2 -13.42(10) . .
O8 Mo3 O6 Mo2 -85.14(12) . .
O5 Mo2 O6 Mo1 82.04(14) . 3_655
O4 Mo2 O6 Mo1 -85.2(3) . 3_655
O7 Mo2 O6 Mo1 -174.42(15) . 3_655
O3 Mo2 O6 Mo1 -18.12(12) 3_655 3_655
O3 Mo2 O6 Mo1 -95.95(12) . 3_655
O5 Mo2 O6 Mo3 -87.81(14) . .
O4 Mo2 O6 Mo3 104.9(3) . .
O7 Mo2 O6 Mo3 15.72(12) . .
O3 Mo2 O6 Mo3 172.03(14) 3_655 .
O3 Mo2 O6 Mo3 94.20(11) . .
O5 Mo2 O7 Mo3 80.53(16) . .
O4 Mo2 O7 Mo3 -170.51(12) . .
O3 Mo2 O7 Mo3 -51.8(2) 3_655 .
O6 Mo2 O7 Mo3 -14.32(11) . .
O3 Mo2 O7 Mo3 -97.94(13) . .
O5 Mo2 O7 Mo4 -176.57(14) . 3
O4 Mo2 O7 Mo4 -67.60(16) . 3
O3 Mo2 O7 Mo4 51.1(2) 3_655 3
O6 Mo2 O7 Mo4 88.59(14) . 3
O3 Mo2 O7 Mo4 4.97(11) . 3
O10 Mo3 O7 Mo2 -79.84(15) . .
O9 Mo3 O7 Mo2 69.5(4) . .
O11 Mo3 O7 Mo2 -176.49(14) . .
O6 Mo3 O7 Mo2 15.73(12) . .
O8 Mo3 O7 Mo2 104.45(14) . .
O10 Mo3 O7 Mo4 166.27(13) . 3
O9 Mo3 O7 Mo4 -44.4(3) . 3
O11 Mo3 O7 Mo4 69.62(12) . 3
O6 Mo3 O7 Mo4 -98.15(11) . 3
O8 Mo3 O7 Mo4 -9.44(9) . 3
O10 Mo3 O8 Mo4 -3.0(6) . 3
O9 Mo3 O8 Mo4 -179.46(16) . 3
O11 Mo3 O8 Mo4 -79.02(16) . 3
O6 Mo3 O8 Mo4 86.51(15) . 3
O7 Mo3 O8 Mo4 13.85(13) . 3
O13 Mo4 O11 Mo3 6.5(6) . .
O8 Mo4 O11 Mo3 -98.6(6) 3 .
O12 Mo4 O11 Mo3 104.8(6) . .
O3 Mo4 O11 Mo3 141.5(5) 3 .
O7 Mo4 O11 Mo3 -174.7(6) 3 .
O10 Mo3 O11 Mo4 -5.0(6) . .
O9 Mo3 O11 Mo4 -111.6(6) . .
O6 Mo3 O11 Mo4 121.1(5) . .
O7 Mo3 O11 Mo4 90.2(6) . .
O8 Mo3 O11 Mo4 160.4(6) . .
O13 Mo4 O12 Mo1 -68.74(16) . 3
O8 Mo4 O12 Mo1 66.9(3) 3 3
O11 Mo4 O12 Mo1 -171.71(14) . 3
O3 Mo4 O12 Mo1 20.82(12) 3 3
O7 Mo4 O12 Mo1 96.94(14) 3 3
